data_9000121
loop_
_publ_author_name
'Nickel, E. H.'
'Rowland, J. F.'
'McAdam, R. C.'

_publ_section_title
;Ixiolite - a columbite substructure sample M-6591, note that the coordinates
 have been put into a standard setting
;
_journal_name_full 'American Mineralogist'
_journal_page_first 961
_journal_page_last 979
_journal_volume 48
_journal_year 1963
_chemical_formula_sum 'Fe0.177 Mn0.12 Nb0.124 O2 Sn0.128 Ta0.438 Ti0.006 W0.001 Zr0.006'
_chemical_name_mineral Ixiolite
_space_group_IT_number 60
_symmetry_space_group_name_Hall '-P 2n 2c'
_symmetry_space_group_name_H-M 'P c a n'
_cell_angle_alpha 90
_cell_angle_beta 90
_cell_angle_gamma 90
_cell_length_a 5.731
_cell_length_b 4.742
_cell_length_c 5.152
_cell_formula_units_Z 4
_cell_volume 140.013
_database_code_amcsd 0000125
_exptl_crystal_density_diffrn 7.375
_cod_original_formula_sum '(Ta.438 Fe.177 Sn.128 Nb.124 Mn.12 Zr.006 Ti.006 W.001) O2'
_cod_database_code 9000121

loop_
_space_group_symop_operation_xyz
x,y,z
-x,y,1/2+z
x,-y,1/2-z
1/2+x,1/2-y,z
1/2-x,1/2+y,-z
1/2+x,1/2+y,1/2-z
1/2-x,1/2-y,1/2+z
-x,-y,-z

loop_
_atom_site_label
_atom_site_fract_x
_atom_site_fract_y
_atom_site_fract_z
_atom_site_occupancy
Ta 0.33300 0.00000 -0.25000 0.43800
Fe 0.33300 0.00000 -0.25000 0.17700
Sn 0.33300 0.00000 -0.25000 0.12800
Nb 0.33300 0.00000 -0.25000 0.12400
Mn 0.33300 0.00000 -0.25000 0.12000
Zr 0.33300 0.00000 -0.25000 0.00600
Ti 0.33300 0.00000 -0.25000 0.00600
W 0.33300 0.00000 -0.25000 0.00100
O 0.09200 0.25000 -0.07900 1.00000

loop_
_cod_related_entry_id
_cod_related_entry_database
_cod_related_entry_code
1 AMCSD 0000125
